data_2204644
loop_
_publ_author_name
'Chun-Hui Mao'
'Hai-Bin Song'
'Qing-Min Wang'
'Run-Qiu Huang'
'Li Chen'
'Jian Shang'

_publ_section_title
<i>N</i>'-<i>tert</i>-Butyl-<i>N</i>'-(3,5-dimethylbenzoyl)-<i>N</i>-(4-carboxyphenoxy)oxalyl-<i>N</i>-(4-ethylbenzoyl)hydrazine
_journal_issue 12
_journal_name_full 'Acta Crystallographica Section E'
_journal_page_first o2522
_journal_page_last o2524
_journal_paper_doi 10.1107/S1600536804030685
_journal_volume 60
_journal_year 2004
_chemical_formula_iupac 'C31 H32 N2 O7'
_chemical_formula_moiety 'C31 H32 N2 O7'
_chemical_formula_sum 'C31 H32 N2 O7'
_chemical_formula_weight 544.59
_chemical_name_systematic
;
N'-tert-Butyl-N'-(3,5-dimethylbenzoyl)-N-(4-carboxyphenoxy)oxalyl-
N-(4-ethylbenzoyl)hydrazine
;
_space_group_IT_number 2
_symmetry_cell_setting triclinic
_symmetry_space_group_name_Hall '-P 1'
_symmetry_space_group_name_H-M 'P -1'
_atom_sites_solution_hydrogens geom
_atom_sites_solution_primary direct
_atom_sites_solution_secondary difmap
_cell_angle_alpha 111.141(6)
_cell_angle_beta 103.553(6)
_cell_angle_gamma 107.231(6)
_cell_formula_units_Z 2
_cell_length_a 9.971(4)
_cell_length_b 13.239(5)
_cell_length_c 13.649(5)
_cell_measurement_reflns_used 738
_cell_measurement_temperature 293(2)
_cell_measurement_theta_max 23.49
_cell_measurement_theta_min 2.30
_cell_volume 1482.7(10)
_computing_cell_refinement SMART
_computing_data_collection 'SMART (Bruker, 1998)'
_computing_data_reduction 'SAINT (Bruker, 1999)'
_computing_molecular_graphics SHELXTL
_computing_publication_material SHELXTL
_computing_structure_refinement SHELXTL
_computing_structure_solution 'SHELXTL (Bruker, 1999)'
_diffrn_ambient_temperature 293(2)
_diffrn_measured_fraction_theta_full 0.995
_diffrn_measured_fraction_theta_max 0.995
_diffrn_measurement_device_type 'Bruker SMART CCD area-detector'
_diffrn_measurement_method '\f and \w'
_diffrn_radiation_monochromator graphite
_diffrn_radiation_source 'fine-focus sealed tube'
_diffrn_radiation_type MoK\a
_diffrn_radiation_wavelength 0.71073
_diffrn_reflns_av_R_equivalents 0.0236
_diffrn_reflns_av_sigmaI/netI 0.0509
_diffrn_reflns_limit_h_max 11
_diffrn_reflns_limit_h_min -11
_diffrn_reflns_limit_k_max 10
_diffrn_reflns_limit_k_min -15
_diffrn_reflns_limit_l_max 16
_diffrn_reflns_limit_l_min -16
_diffrn_reflns_number 7682
_diffrn_reflns_theta_full 25.00
_diffrn_reflns_theta_max 25.00
_diffrn_reflns_theta_min 1.73
_diffrn_standards_decay_% 0
_diffrn_standards_interval_count 0
_diffrn_standards_interval_time 0
_diffrn_standards_number 0
_exptl_absorpt_coefficient_mu 0.087
_exptl_absorpt_correction_type none
_exptl_crystal_colour colourless
_exptl_crystal_density_diffrn 1.220
_exptl_crystal_density_method 'not measured'
_exptl_crystal_description Prism
_exptl_crystal_F_000 576
_exptl_crystal_size_max 0.28
_exptl_crystal_size_mid 0.22
_exptl_crystal_size_min 0.20
_refine_diff_density_max 0.212
_refine_diff_density_min -0.202
_refine_ls_extinction_method none
_refine_ls_goodness_of_fit_ref 1.026
_refine_ls_hydrogen_treatment constr
_refine_ls_matrix_type full
_refine_ls_number_parameters 368
_refine_ls_number_reflns 5192
_refine_ls_number_restraints 0
_refine_ls_restrained_S_all 1.026
_refine_ls_R_factor_all 0.0996
_refine_ls_R_factor_gt 0.0516
_refine_ls_shift/su_max 0.000
_refine_ls_shift/su_mean 0.000
_refine_ls_structure_factor_coef Fsqd
_refine_ls_weighting_details 'calc w = 1/[\s^2^(Fo^2^)+(0.0687P)^2^+0.2554P] where P = (Fo^2^+2Fc^2^)/3'
_refine_ls_weighting_scheme calc
_refine_ls_wR_factor_gt 0.1235
_refine_ls_wR_factor_ref 0.1511
_reflns_number_gt 3119
_reflns_number_total 5192
_reflns_threshold_expression I>2\s(I)
_cod_data_source_file ci6486.cif
_cod_data_source_block I
_cod_depositor_comments
;
The following automatic conversions were performed:
'_symmetry_cell_setting' value 'Triclinic' changed to 'triclinic'
according to '/home/saulius/struct/CIF-dictionaries/cif_core.dic'
dictionary named 'cif_core.dic' version 2.4.1 from 2010-06-29.

Automatic conversion script
Id: cif_fix_enum 1527 2010-12-29 10:47:43Z saulius 

The following automatic conversions were performed:

'_symmetry_cell_setting' value 'Triclinic' changed to 'triclinic'
according to /home/saulius/struct/CIF-dictionaries/cif_core.dic
dictionary named 'cif_core.dic' version 2.4.1 from 2010-06-29.

Automatic conversion script
Id: cif_fix_values 1715 2011-07-08 13:25:40Z adriana 
;
_cod_database_code 2204644
_cod_database_fobs_code 2204644

loop_
_symmetry_equiv_pos_as_xyz
'x, y, z'
'-x, -y, -z'

loop_
_atom_site_label
_atom_site_fract_x
_atom_site_fract_y
_atom_site_fract_z
_atom_site_U_iso_or_equiv
_atom_site_adp_type
_atom_site_calc_flag
_atom_site_refinement_flags
_atom_site_occupancy
_atom_site_type_symbol
N1 0.6676(2) 0.69375(17) 0.34408(15) 0.0451(5) Uani d . 1 N
N2 0.6736(2) 0.75617(16) 0.45356(15) 0.0390(5) Uani d . 1 N
O1 0.7931(3) 0.61289(18) 0.24637(16) 0.0772(6) Uani d . 1 O
O2 0.4851(2) 0.59205(17) 0.42924(15) 0.0632(5) Uani d . 1 O
O3 0.8314(2) 0.92937(15) 0.46759(15) 0.0605(5) Uani d . 1 O
O4 0.5887(2) 0.94448(17) 0.58646(15) 0.0636(5) Uani d . 1 O
O5 0.8411(2) 1.03205(15) 0.69160(15) 0.0557(5) Uani d . 1 O
O6 0.8700(3) 1.46375(17) 1.10505(17) 0.0729(6) Uani d . 1 O
H6 0.8531 1.5052 1.1577 0.109 Uiso calc R 1 H
O7 0.7067(3) 1.31638(19) 1.11520(18) 0.0840(7) Uani d . 1 O
C1 0.7809(3) 0.6583(2) 0.3380(2) 0.0501(7) Uani d . 1 C
C2 0.8887(3) 0.6759(2) 0.4451(2) 0.0455(6) Uani d . 1 C
C3 0.8492(3) 0.5941(2) 0.4858(2) 0.0503(7) Uani d . 1 C
H3 0.7543 0.5295 0.4467 0.060 Uiso calc R 1 H
C4 0.9489(3) 0.6070(2) 0.5837(2) 0.0525(7) Uani d . 1 C
C5 1.0898(3) 0.7032(3) 0.6391(2) 0.0593(7) Uani d . 1 C
H5 1.1582 0.7123 0.7045 0.071 Uiso calc R 1 H
C6 1.1325(3) 0.7862(2) 0.6003(3) 0.0597(8) Uani d . 1 C
C7 1.0299(3) 0.7711(2) 0.5024(2) 0.0545(7) Uani d . 1 C
H7 1.0566 0.8258 0.4748 0.065 Uiso calc R 1 H
C8 0.9026(4) 0.5216(3) 0.6307(3) 0.0730(9) Uani d . 1 C
H8A 0.8483 0.5465 0.6772 0.109 Uiso calc R 1 H
H8B 0.9916 0.5206 0.6757 0.109 Uiso calc R 1 H
H8C 0.8383 0.4430 0.5691 0.109 Uiso calc R 1 H
C9 1.2863(3) 0.8914(3) 0.6646(3) 0.0910(11) Uani d . 1 C
H9A 1.3491 0.8817 0.6214 0.136 Uiso calc R 1 H
H9B 1.3336 0.8957 0.7368 0.136 Uiso calc R 1 H
H9C 1.2740 0.9636 0.6764 0.136 Uiso calc R 1 H
C10 0.5479(3) 0.6799(3) 0.2429(2) 0.0612(8) Uani d . 1 C
C11 0.4522(4) 0.5462(3) 0.1642(3) 0.0938(12) Uani d . 1 C
H11A 0.5166 0.5094 0.1406 0.141 Uiso calc R 1 H
H11B 0.3757 0.5350 0.0986 0.141 Uiso calc R 1 H
H11C 0.4044 0.5105 0.2041 0.141 Uiso calc R 1 H
C12 0.6233(4) 0.7418(3) 0.1828(3) 0.0872(11) Uani d . 1 C
H12A 0.6906 0.8233 0.2364 0.131 Uiso calc R 1 H
H12B 0.5468 0.7395 0.1232 0.131 Uiso calc R 1 H
H12C 0.6802 0.7017 0.1508 0.131 Uiso calc R 1 H
C13 0.4474(4) 0.7384(3) 0.2846(3) 0.0868(11) Uani d . 1 C
H13A 0.4019 0.7018 0.3249 0.130 Uiso calc R 1 H
H13B 0.3690 0.7280 0.2207 0.130 Uiso calc R 1 H
H13C 0.5081 0.8220 0.3345 0.130 Uiso calc R 1 H
C14 0.5876(3) 0.6876(2) 0.4959(2) 0.0434(6) Uani d . 1 C
C15 0.6381(3) 0.7341(2) 0.6202(2) 0.0428(6) Uani d . 1 C
C16 0.5273(3) 0.7074(2) 0.6640(2) 0.0580(7) Uani d . 1 C
H16 0.4250 0.6713 0.6169 0.070 Uiso calc R 1 H
C17 0.5688(4) 0.7342(3) 0.7764(3) 0.0723(9) Uani d . 1 C
H17 0.4938 0.7187 0.8054 0.087 Uiso calc R 1 H
C18 0.7196(5) 0.7836(3) 0.8477(3) 0.0749(9) Uani d . 1 C
C19 0.8284(4) 0.8097(3) 0.8031(2) 0.0673(8) Uani d . 1 C
H19 0.9307 0.8435 0.8496 0.081 Uiso calc R 1 H
C20 0.7883(3) 0.7864(2) 0.6908(2) 0.0514(7) Uani d . 1 C
H20 0.8635 0.8062 0.6629 0.062 Uiso calc R 1 H
C21 0.7651(6) 0.8108(4) 0.9712(3) 0.1199(16) Uani d . 1 C
H21A 0.6959 0.7456 0.9765 0.144 Uiso calc R 1 H
H21B 0.8661 0.8140 0.9981 0.144 Uiso calc R 1 H
C22 0.7653(7) 0.9205(4) 1.0450(3) 0.164(3) Uani d . 1 C
H22A 0.8261 0.9847 1.0354 0.246 Uiso calc R 1 H
H22B 0.8069 0.9360 1.1226 0.246 Uiso calc R 1 H
H22C 0.6631 0.9139 1.0264 0.246 Uiso calc R 1 H
C23 0.7514(3) 0.8794(2) 0.5043(2) 0.0421(6) Uani d . 1 C
C24 0.7141(3) 0.9527(2) 0.6002(2) 0.0463(6) Uani d . 1 C
C25 0.8265(3) 1.1102(2) 0.7871(2) 0.0478(6) Uani d . 1 C
C26 0.9177(3) 1.2286(2) 0.8324(2) 0.0520(7) Uani d . 1 C
H26 0.9837 1.2555 0.8000 0.062 Uiso calc R 1 H
C27 0.9094(3) 1.3079(2) 0.9280(2) 0.0514(7) Uani d . 1 C
H27 0.9708 1.3891 0.9604 0.062 Uiso calc R 1 H
C28 0.8115(3) 1.2678(2) 0.9753(2) 0.0454(6) Uani d . 1 C
C29 0.7243(3) 1.1468(2) 0.9287(2) 0.0579(7) Uani d . 1 C
H29 0.6599 1.1191 0.9617 0.069 Uiso calc R 1 H
C30 0.7313(3) 1.0667(2) 0.8339(2) 0.0597(8) Uani d . 1 C
H30 0.6727 0.9852 0.8026 0.072 Uiso calc R 1 H
C31 0.7899(3) 1.3503(3) 1.0724(2) 0.0538(7) Uani d . 1 C

loop_
_atom_site_aniso_label
_atom_site_aniso_U_11
_atom_site_aniso_U_22
_atom_site_aniso_U_33
_atom_site_aniso_U_12
_atom_site_aniso_U_13
_atom_site_aniso_U_23
N1 0.0611(14) 0.0442(12) 0.0336(11) 0.0284(11) 0.0231(10) 0.0135(10)
N2 0.0500(12) 0.0365(11) 0.0348(11) 0.0227(10) 0.0224(9) 0.0136(9)
O1 0.1187(18) 0.0757(15) 0.0599(12) 0.0634(14) 0.0559(13) 0.0226(11)
O2 0.0612(12) 0.0487(12) 0.0551(12) 0.0063(10) 0.0182(10) 0.0151(10)
O3 0.0763(13) 0.0449(11) 0.0692(12) 0.0235(10) 0.0470(11) 0.0252(10)
O4 0.0589(13) 0.0656(13) 0.0649(12) 0.0355(10) 0.0307(10) 0.0168(10)
O5 0.0550(11) 0.0421(10) 0.0556(11) 0.0202(9) 0.0290(10) 0.0033(9)
O6 0.1091(17) 0.0500(13) 0.0685(14) 0.0383(12) 0.0587(13) 0.0172(11)
O7 0.1077(17) 0.0750(15) 0.0770(14) 0.0347(13) 0.0672(14) 0.0262(12)
C1 0.0710(18) 0.0383(15) 0.0491(16) 0.0295(14) 0.0353(15) 0.0157(13)
C2 0.0547(16) 0.0388(15) 0.0552(16) 0.0290(13) 0.0329(14) 0.0193(13)
C3 0.0500(16) 0.0381(15) 0.0635(17) 0.0232(12) 0.0251(14) 0.0184(13)
C4 0.0528(17) 0.0518(17) 0.0691(19) 0.0317(15) 0.0307(15) 0.0318(15)
C5 0.0485(17) 0.0611(19) 0.0695(19) 0.0300(15) 0.0209(15) 0.0270(16)
C6 0.0472(17) 0.0495(17) 0.083(2) 0.0249(14) 0.0304(16) 0.0247(16)
C7 0.0607(18) 0.0436(16) 0.077(2) 0.0299(14) 0.0418(17) 0.0296(15)
C8 0.073(2) 0.079(2) 0.089(2) 0.0394(18) 0.0335(18) 0.0522(19)
C9 0.0531(19) 0.071(2) 0.126(3) 0.0163(17) 0.026(2) 0.036(2)
C10 0.077(2) 0.0640(19) 0.0407(15) 0.0340(16) 0.0176(15) 0.0221(15)
C11 0.100(3) 0.080(3) 0.0520(19) 0.021(2) -0.0005(18) 0.0133(18)
C12 0.126(3) 0.100(3) 0.063(2) 0.059(2) 0.044(2) 0.052(2)
C13 0.089(2) 0.124(3) 0.066(2) 0.069(2) 0.0233(18) 0.046(2)
C14 0.0444(15) 0.0381(15) 0.0481(15) 0.0183(13) 0.0208(13) 0.0176(13)
C15 0.0507(16) 0.0375(14) 0.0460(14) 0.0203(12) 0.0246(13) 0.0201(12)
C16 0.0671(18) 0.0496(17) 0.0667(19) 0.0219(14) 0.0399(16) 0.0295(15)
C17 0.102(3) 0.069(2) 0.078(2) 0.040(2) 0.064(2) 0.0442(18)
C18 0.119(3) 0.074(2) 0.0559(19) 0.052(2) 0.046(2) 0.0382(18)
C19 0.077(2) 0.076(2) 0.0479(17) 0.0398(17) 0.0195(15) 0.0250(16)
C20 0.0588(18) 0.0534(16) 0.0463(15) 0.0283(14) 0.0249(14) 0.0205(13)
C21 0.194(5) 0.136(4) 0.064(2) 0.085(4) 0.066(3) 0.057(3)
C22 0.285(7) 0.099(4) 0.065(3) 0.039(4) 0.068(4) 0.028(3)
C23 0.0468(15) 0.0378(15) 0.0461(14) 0.0219(12) 0.0241(12) 0.0166(12)
C24 0.0549(17) 0.0381(15) 0.0534(16) 0.0247(13) 0.0300(15) 0.0187(13)
C25 0.0566(16) 0.0387(15) 0.0483(15) 0.0245(13) 0.0284(13) 0.0117(13)
C26 0.0586(17) 0.0433(16) 0.0557(16) 0.0217(13) 0.0339(14) 0.0168(13)
C27 0.0593(17) 0.0357(14) 0.0525(16) 0.0182(13) 0.0290(14) 0.0103(13)
C28 0.0564(16) 0.0447(15) 0.0407(14) 0.0273(13) 0.0235(12) 0.0175(12)
C29 0.075(2) 0.0483(17) 0.0595(17) 0.0269(15) 0.0420(16) 0.0236(14)
C30 0.076(2) 0.0351(15) 0.0654(18) 0.0192(14) 0.0402(16) 0.0161(14)
C31 0.0663(18) 0.0540(18) 0.0460(15) 0.0306(15) 0.0278(15) 0.0198(14)

loop_
_atom_type_symbol
_atom_type_description
_atom_type_scat_dispersion_real
_atom_type_scat_dispersion_imag
_atom_type_scat_source
C C 0.0033 0.0016 'International Tables Vol C Tables 4.2.6.8 and 6.1.1.4'
H H 0.0000 0.0000 'International Tables Vol C Tables 4.2.6.8 and 6.1.1.4'
N N 0.0061 0.0033 'International Tables Vol C Tables 4.2.6.8 and 6.1.1.4'
O O 0.0106 0.0060 'International Tables Vol C Tables 4.2.6.8 and 6.1.1.4'

loop_
_geom_angle_atom_site_label_1
_geom_angle_atom_site_label_2
_geom_angle_atom_site_label_3
_geom_angle
C1 N1 N2 115.95(19)
C1 N1 C10 124.2(2)
N2 N1 C10 119.57(19)
C23 N2 N1 115.76(18)
C23 N2 C14 127.29(19)
N1 N2 C14 116.67(19)
C24 O5 C25 117.80(19)
C31 O6 H6 109.5
O1 C1 N1 120.5(3)
O1 C1 C2 121.6(2)
N1 C1 C2 117.9(2)
C7 C2 C3 119.6(3)
C7 C2 C1 120.5(2)
C3 C2 C1 119.8(2)
C4 C3 C2 120.9(3)
C4 C3 H3 119.5
C2 C3 H3 119.5
C5 C4 C3 118.1(3)
C5 C4 C8 121.2(3)
C3 C4 C8 120.7(3)
C4 C5 C6 122.2(3)
C4 C5 H5 118.9
C6 C5 H5 118.9
C7 C6 C5 118.3(3)
C7 C6 C9 121.2(3)
C5 C6 C9 120.5(3)
C2 C7 C6 120.8(3)
C2 C7 H7 119.6
C6 C7 H7 119.6
C4 C8 H8A 109.5
C4 C8 H8B 109.5
H8A C8 H8B 109.5
C4 C8 H8C 109.5
H8A C8 H8C 109.5
H8B C8 H8C 109.5
C6 C9 H9A 109.5
C6 C9 H9B 109.5
H9A C9 H9B 109.5
C6 C9 H9C 109.5
H9A C9 H9C 109.5
H9B C9 H9C 109.5
N1 C10 C12 109.9(2)
N1 C10 C13 108.8(2)
C12 C10 C13 108.7(3)
N1 C10 C11 107.8(2)
C12 C10 C11 111.7(3)
C13 C10 C11 109.8(3)
C10 C11 H11A 109.5
C10 C11 H11B 109.5
H11A C11 H11B 109.5
C10 C11 H11C 109.5
H11A C11 H11C 109.5
H11B C11 H11C 109.5
C10 C12 H12A 109.5
C10 C12 H12B 109.5
H12A C12 H12B 109.5
C10 C12 H12C 109.5
H12A C12 H12C 109.5
H12B C12 H12C 109.5
C10 C13 H13A 109.5
C10 C13 H13B 109.5
H13A C13 H13B 109.5
C10 C13 H13C 109.5
H13A C13 H13C 109.5
H13B C13 H13C 109.5
O2 C14 N2 118.7(2)
O2 C14 C15 123.4(2)
N2 C14 C15 117.7(2)
C20 C15 C16 119.0(2)
C20 C15 C14 122.7(2)
C16 C15 C14 117.5(2)
C17 C16 C15 120.0(3)
C17 C16 H16 120.0
C15 C16 H16 120.0
C16 C17 C18 121.5(3)
C16 C17 H17 119.2
C18 C17 H17 119.2
C17 C18 C19 117.8(3)
C17 C18 C21 121.5(3)
C19 C18 C21 120.7(4)
C20 C19 C18 121.3(3)
C20 C19 H19 119.4
C18 C19 H19 119.4
C15 C20 C19 120.2(3)
C15 C20 H20 119.9
C19 C20 H20 119.9
C22 C21 C18 114.6(4)
C22 C21 H21A 108.6
C18 C21 H21A 108.6
C22 C21 H21B 108.6
C18 C21 H21B 108.6
H21A C21 H21B 107.6
C21 C22 H22A 109.5
C21 C22 H22B 109.5
H22A C22 H22B 109.5
C21 C22 H22C 109.5
H22A C22 H22C 109.5
H22B C22 H22C 109.5
O3 C23 N2 122.9(2)
O3 C23 C24 119.2(2)
N2 C23 C24 117.3(2)
O4 C24 O5 127.3(2)
O4 C24 C23 121.6(2)
O5 C24 C23 110.7(2)
C26 C25 C30 122.7(2)
C26 C25 O5 116.5(2)
C30 C25 O5 120.7(2)
C25 C26 C27 118.2(2)
C25 C26 H26 120.9
C27 C26 H26 120.9
C28 C27 C26 120.6(2)
C28 C27 H27 119.7
C26 C27 H27 119.7
C27 C28 C29 119.3(2)
C27 C28 C31 122.5(2)
C29 C28 C31 118.1(2)
C30 C29 C28 120.8(2)
C30 C29 H29 119.6
C28 C29 H29 119.6
C25 C30 C29 118.2(2)
C25 C30 H30 120.9
C29 C30 H30 120.9
O7 C31 O6 123.6(2)
O7 C31 C28 123.1(3)
O6 C31 C28 113.3(2)

loop_
_geom_bond_atom_site_label_1
_geom_bond_atom_site_label_2
_geom_bond_distance
N1 C1 1.354(3)
N1 N2 1.399(2)
N1 C10 1.510(3)
N2 C23 1.388(3)
N2 C14 1.430(3)
O1 C1 1.231(3)
O2 C14 1.200(3)
O3 C23 1.200(3)
O4 C24 1.186(3)
O5 C24 1.338(3)
O5 C25 1.413(3)
O6 C31 1.316(3)
O6 H6 0.82
O7 C31 1.194(3)
C1 C2 1.488(4)
C2 C7 1.380(4)
C2 C3 1.387(3)
C3 C4 1.384(4)
C3 H3 0.93
C4 C5 1.383(4)
C4 C8 1.501(4)
C5 C6 1.385(4)
C5 H5 0.93
C6 C7 1.384(4)
C6 C9 1.511(4)
C7 H7 0.93
C8 H8A 0.96
C8 H8B 0.96
C8 H8C 0.96
C9 H9A 0.96
C9 H9B 0.96
C9 H9C 0.96
C10 C12 1.523(4)
C10 C13 1.529(4)
C10 C11 1.531(4)
C11 H11A 0.96
C11 H11B 0.96
C11 H11C 0.96
C12 H12A 0.96
C12 H12B 0.96
C12 H12C 0.96
C13 H13A 0.96
C13 H13B 0.96
C13 H13C 0.96
C14 C15 1.473(3)
C15 C20 1.371(4)
C15 C16 1.391(3)
C16 C17 1.368(4)
C16 H16 0.93
C17 C18 1.381(5)
C17 H17 0.93
C18 C19 1.381(4)
C18 C21 1.512(4)
C19 C20 1.380(4)
C19 H19 0.93
C20 H20 0.93
C21 C22 1.437(6)
C21 H21A 0.97
C21 H21B 0.97
C22 H22A 0.96
C22 H22B 0.96
C22 H22C 0.96
C23 C24 1.523(3)
C25 C26 1.364(3)
C25 C30 1.366(3)
C26 C27 1.388(3)
C26 H26 0.93
C27 C28 1.374(3)
C27 H27 0.93
C28 C29 1.380(4)
C28 C31 1.493(3)
C29 C30 1.379(4)
C29 H29 0.93
C30 H30 0.93

loop_
_geom_hbond_atom_site_label_D
_geom_hbond_atom_site_label_H
_geom_hbond_atom_site_label_A
_geom_hbond_site_symmetry_A
_geom_hbond_distance_DH
_geom_hbond_distance_HA
_geom_hbond_distance_DA
_geom_hbond_angle_DHA
O6 H6 O1 1_566 0.82 1.86 2.655(2) 163
C9 H9A O4 1_655 0.96 2.50 3.393(4) 154
C11 H11A O1 . 0.96 2.46 3.052(5) 120
C12 H12C O1 . 0.96 2.36 2.937(5) 118
C13 H13A O2 . 0.96 2.55 3.261(5) 131
C17 H17 O7 2_677 0.93 2.49 3.422(5) 178
C13 H13B Cg3 2_676 0.96 2.80 3.670(4) 151
C20 H20 Cg1 . 0.93 2.64 3.365(3) 136
C30 H30 Cg2 . 0.93 2.82 3.618(3) 145

loop_
_geom_torsion_atom_site_label_1
_geom_torsion_atom_site_label_2
_geom_torsion_atom_site_label_3
_geom_torsion_atom_site_label_4
_geom_torsion
C1 N1 N2 C23 91.1(2)
C10 N1 N2 C23 -83.4(3)
C1 N1 N2 C14 -94.5(2)
C10 N1 N2 C14 91.0(3)
N2 N1 C1 O1 -173.1(2)
C10 N1 C1 O1 1.1(4)
N2 N1 C1 C2 6.9(3)
C10 N1 C1 C2 -178.9(2)
O1 C1 C2 C7 79.7(3)
N1 C1 C2 C7 -100.3(3)
O1 C1 C2 C3 -98.1(3)
N1 C1 C2 C3 81.8(3)
C7 C2 C3 C4 0.6(4)
C1 C2 C3 C4 178.5(2)
C2 C3 C4 C5 -0.8(4)
C2 C3 C4 C8 176.9(2)
C3 C4 C5 C6 0.7(4)
C8 C4 C5 C6 -177.0(3)
C4 C5 C6 C7 -0.4(4)
C4 C5 C6 C9 178.7(3)
C3 C2 C7 C6 -0.3(4)
C1 C2 C7 C6 -178.2(2)
C5 C6 C7 C2 0.2(4)
C9 C6 C7 C2 -178.9(3)
C1 N1 C10 C12 -56.9(3)
N2 N1 C10 C12 117.1(3)
C1 N1 C10 C13 -175.9(3)
N2 N1 C10 C13 -1.9(3)
C1 N1 C10 C11 65.0(3)
N2 N1 C10 C11 -121.0(3)
C23 N2 C14 O2 152.9(2)
N1 N2 C14 O2 -20.7(3)
C23 N2 C14 C15 -32.0(3)
N1 N2 C14 C15 154.4(2)
O2 C14 C15 C20 134.2(3)
N2 C14 C15 C20 -40.7(3)
O2 C14 C15 C16 -36.0(4)
N2 C14 C15 C16 149.1(2)
C20 C15 C16 C17 0.6(4)
C14 C15 C16 C17 171.2(2)
C15 C16 C17 C18 -2.5(5)
C16 C17 C18 C19 2.4(5)
C16 C17 C18 C21 -178.7(3)
C17 C18 C19 C20 -0.4(5)
C21 C18 C19 C20 -179.4(3)
C16 C15 C20 C19 1.3(4)
C14 C15 C20 C19 -168.7(2)
C18 C19 C20 C15 -1.4(4)
C17 C18 C21 C22 -80.8(6)
C19 C18 C21 C22 98.1(5)
N1 N2 C23 O3 -12.8(3)
C14 N2 C23 O3 173.6(2)
N1 N2 C23 C24 158.2(2)
C14 N2 C23 C24 -15.4(3)
C25 O5 C24 O4 5.2(4)
C25 O5 C24 C23 177.9(2)
O3 C23 C24 O4 113.8(3)
N2 C23 C24 O4 -57.5(3)
O3 C23 C24 O5 -59.4(3)
N2 C23 C24 O5 129.3(2)
C24 O5 C25 C26 -130.1(3)
C24 O5 C25 C30 53.4(3)
C30 C25 C26 C27 -1.9(4)
O5 C25 C26 C27 -178.4(2)
C25 C26 C27 C28 -0.1(4)
C26 C27 C28 C29 1.9(4)
C26 C27 C28 C31 -175.1(2)
C27 C28 C29 C30 -1.8(4)
C31 C28 C29 C30 175.4(3)
C26 C25 C30 C29 2.1(4)
O5 C25 C30 C29 178.5(3)
C28 C29 C30 C25 -0.2(4)
C27 C28 C31 O7 -178.9(3)
C29 C28 C31 O7 4.0(4)
C27 C28 C31 O6 1.8(4)
C29 C28 C31 O6 -175.3(3)

loop_
_cod_related_entry_id
_cod_related_entry_database
_cod_related_entry_code
1 ChemSpider 9516715
